data_4111739
loop_
_publ_author_name
'Shigeki Mori'
'Atsuhiro Osuka'

_publ_section_title
;
 Aromatic and Antiaromatic Gold(III) Hexaphyrins with Multiple Gold-Carbon
 Bonds
;
_journal_name_full 'Journal of the American Chemical Society'
_journal_page_first 8030
_journal_page_last 8031
_journal_paper_doi 10.1021/ja051662x
_journal_volume 127
_journal_year 2005
_chemical_formula_moiety 'C66 H11 Au F30 N6'
_chemical_formula_sum 'C66 H11 Au F30 N6'
_chemical_formula_weight 1654.77
_chemical_name_systematic
; 
 ? 
;
_space_group_IT_number 14
_symmetry_cell_setting monoclinic
_symmetry_Int_Tables_number 14
_symmetry_space_group_name_Hall '-P 2ybc'
_symmetry_space_group_name_H-M 'P 1 21/c 1'
_atom_sites_solution_hydrogens geom
_atom_sites_solution_primary direct
_atom_sites_solution_secondary difmap
_audit_creation_method SHELXL-97
_cell_angle_alpha 90.00
_cell_angle_beta 90.29(2)
_cell_angle_gamma 90.00
_cell_formula_units_Z 4
_cell_length_a 11.427(6)
_cell_length_b 24.541(15)
_cell_length_c 19.626(11)
_cell_measurement_temperature 123(2)
_cell_volume 5504(5)
_computing_structure_refinement 'SHELXL-97 (Sheldrick, 1997)'
_computing_structure_solution 'SHELXS-97 (Sheldrick, 1990)'
_diffrn_ambient_temperature 123(2)
_diffrn_detector_area_resol_mean 10.00
_diffrn_measured_fraction_theta_full 0.947
_diffrn_measured_fraction_theta_max 0.947
_diffrn_measurement_device_type 'Rigaku RAXIS-RAPID'
_diffrn_measurement_method \w
_diffrn_radiation_monochromator graphite
_diffrn_radiation_source 'fine-focus sealed tube'
_diffrn_radiation_type MoK\a
_diffrn_radiation_wavelength 0.71075
_diffrn_reflns_av_R_equivalents 0.1204
_diffrn_reflns_av_sigmaI/netI 0.2613
_diffrn_reflns_limit_h_max 14
_diffrn_reflns_limit_h_min -14
_diffrn_reflns_limit_k_max 31
_diffrn_reflns_limit_k_min -31
_diffrn_reflns_limit_l_max 25
_diffrn_reflns_limit_l_min -25
_diffrn_reflns_number 46629
_diffrn_reflns_theta_full 27.49
_diffrn_reflns_theta_max 27.49
_diffrn_reflns_theta_min 3.06
_exptl_absorpt_coefficient_mu 2.829
_exptl_absorpt_correction_T_max 0.8715
_exptl_absorpt_correction_T_min 0.5381
_exptl_absorpt_correction_type none
_exptl_crystal_colour violet
_exptl_crystal_density_diffrn 1.997
_exptl_crystal_description prism
_exptl_crystal_F_000 3192
_exptl_crystal_size_max 0.25
_exptl_crystal_size_mid 0.10
_exptl_crystal_size_min 0.05
_refine_diff_density_max 1.268
_refine_diff_density_min -1.660
_refine_diff_density_rms 0.141
_refine_ls_extinction_method none
_refine_ls_goodness_of_fit_ref 0.784
_refine_ls_hydrogen_treatment mixed
_refine_ls_matrix_type full
_refine_ls_number_parameters 928
_refine_ls_number_reflns 11959
_refine_ls_number_restraints 0
_refine_ls_restrained_S_all 0.784
_refine_ls_R_factor_all 0.1328
_refine_ls_R_factor_gt 0.0526
_refine_ls_shift/su_max 0.001
_refine_ls_shift/su_mean 0.000
_refine_ls_structure_factor_coef Fsqd
_refine_ls_weighting_details 'calc w=1/[\s^2^(Fo^2^)+(0.0320P)^2^+0.0000P] where P=(Fo^2^+2Fc^2^)/3'
_refine_ls_weighting_scheme calc
_refine_ls_wR_factor_gt 0.0886
_refine_ls_wR_factor_ref 0.0976
_reflns_number_gt 4983
_reflns_number_total 11959
_reflns_threshold_expression >2sigma(I)
_cod_data_source_file ja051662xsi20050321_053303.cif
_cod_data_source_block f526au1
_cod_original_sg_symbol_Hall '-P 2ybc '
_cod_original_sg_symbol_H-M 'P 21/c'
_cod_database_code 4111739

loop_
_symmetry_equiv_pos_as_xyz
'x, y, z'
'-x, y+1/2, -z+1/2'
'-x, -y, -z'
'x, -y-1/2, z-1/2'

loop_
_atom_site_label
_atom_site_type_symbol
_atom_site_fract_x
_atom_site_fract_y
_atom_site_fract_z
_atom_site_U_iso_or_equiv
_atom_site_adp_type
_atom_site_occupancy
_atom_site_symmetry_multiplicity
_atom_site_calc_flag
_atom_site_refinement_flags
Au1 Au 0.25381(3) 0.027072(13) 0.828503(14) 0.02703(10) Uani 1 1 d .
N1 N 0.3071(5) 0.0903(3) 0.7649(3) 0.0278(17) Uani 1 1 d .
N2 N 0.1942(5) -0.0149(2) 0.7429(3) 0.0324(17) Uani 1 1 d .
N3 N 0.0753(5) -0.1084(3) 0.9144(3) 0.0322(17) Uani 1 1 d .
N4 N 0.1552(5) -0.0459(2) 1.1160(3) 0.0263(16) Uani 1 1 d .
N5 N 0.3540(5) 0.0205(2) 1.1346(3) 0.0295(16) Uani 1 1 d .
H1 H 0.3053 0.0117 1.1015 0.035 Uiso 1 1 calc R
N6 N 0.4384(5) 0.1315(2) 0.9666(3) 0.0245(16) Uani 1 1 d .
C1 C 0.3528(6) 0.1395(3) 0.7847(4) 0.0256(19) Uani 1 1 d .
C2 C 0.3597(6) 0.1753(3) 0.7255(4) 0.030(2) Uani 1 1 d .
H2 H 0.3884 0.2116 0.7254 0.035 Uiso 1 1 calc R
C3 C 0.3187(6) 0.1481(3) 0.6715(4) 0.0268(19) Uani 1 1 d .
H3 H 0.3138 0.1612 0.6260 0.032 Uiso 1 1 calc R
C4 C 0.2832(7) 0.0950(3) 0.6956(3) 0.028(2) Uani 1 1 d .
C5 C 0.2378(7) 0.0544(3) 0.6547(3) 0.034(2) Uani 1 1 d .
C6 C 0.2030(6) 0.0030(3) 0.6761(4) 0.0257(19) Uani 1 1 d .
C7 C 0.1632(6) -0.0396(3) 0.6316(4) 0.028(2) Uani 1 1 d .
H4 H 0.1589 -0.0378 0.5833 0.033 Uiso 1 1 calc R
C8 C 0.1327(7) -0.0828(3) 0.6708(3) 0.033(2) Uani 1 1 d .
H5 H 0.1052 -0.1170 0.6548 0.040 Uiso 1 1 calc R
C9 C 0.1497(6) -0.0673(3) 0.7418(4) 0.029(2) Uani 1 1 d .
C10 C 0.1217(6) -0.0987(3) 0.7977(4) 0.0260(19) Uani 1 1 d .
C11 C 0.1298(6) -0.0790(3) 0.8625(3) 0.0217(18) Uani 1 1 d .
C12 C 0.1788(6) -0.0268(3) 0.8890(3) 0.0281(18) Uani 1 1 d .
C13 C 0.1453(6) -0.0265(3) 0.9557(3) 0.0258(17) Uani 1 1 d .
H6 H 0.1604 0.0022 0.9869 0.031 Uiso 1 1 calc R
C14 C 0.0814(6) -0.0779(3) 0.9725(4) 0.0247(19) Uani 1 1 d .
C15 C 0.0327(6) -0.0946(3) 1.0327(3) 0.0246(19) Uani 1 1 d .
C16 C 0.0606(7) -0.0770(3) 1.0975(4) 0.0264(19) Uani 1 1 d .
C17 C -0.0039(7) -0.0957(3) 1.1611(3) 0.028(2) Uani 1 1 d .
H7 H -0.0753 -0.1155 1.1625 0.033 Uiso 1 1 calc R
C18 C 0.0587(7) -0.0791(3) 1.2143(4) 0.030(2) Uani 1 1 d .
H8 H 0.0426 -0.0852 1.2611 0.036 Uiso 1 1 calc R
C19 C 0.1605(7) -0.0485(3) 1.1849(4) 0.033(2) Uani 1 1 d .
C20 C 0.2584(6) -0.0288(3) 1.2242(3) 0.0252(17) Uani 1 1 d .
C21 C 0.3514(7) 0.0013(3) 1.1983(4) 0.029(2) Uani 1 1 d .
C22 C 0.4459(6) 0.0235(3) 1.2368(3) 0.0285(18) Uani 1 1 d .
H9 H 0.4647 0.0160 1.2830 0.034 Uiso 1 1 calc R
C23 C 0.5025(7) 0.0569(3) 1.1951(4) 0.030(2) Uani 1 1 d .
H10 H 0.5697 0.0777 1.2070 0.036 Uiso 1 1 calc R
C24 C 0.4473(6) 0.0570(3) 1.1298(3) 0.0240(19) Uani 1 1 d .
C25 C 0.4749(6) 0.0906(3) 1.0739(4) 0.028(2) Uani 1 1 d .
C26 C 0.4267(6) 0.0877(3) 1.0073(4) 0.028(2) Uani 1 1 d .
C27 C 0.3651(6) 0.0437(3) 0.9723(3) 0.026(2) Uani 1 1 d .
H11 H 0.3487 0.0085 0.9901 0.032 Uiso 1 1 calc R
C28 C 0.3349(7) 0.0628(3) 0.9080(4) 0.029(2) Uani 1 1 d .
C29 C 0.3845(6) 0.1173(3) 0.9063(4) 0.028(2) Uani 1 1 d .
C30 C 0.3923(7) 0.1527(3) 0.8506(4) 0.027(2) Uani 1 1 d .
C31 C 0.2211(8) 0.0674(3) 0.5817(4) 0.039(2) Uani 1 1 d .
C32 C 0.3030(7) 0.0561(3) 0.5326(4) 0.031(2) Uani 1 1 d .
C33 C 0.2903(10) 0.0681(3) 0.4632(4) 0.047(3) Uani 1 1 d .
C34 C 0.1841(9) 0.0924(3) 0.4445(4) 0.041(2) Uani 1 1 d .
C35 C 0.0999(8) 0.1048(4) 0.4918(4) 0.042(2) Uani 1 1 d .
C36 C 0.1188(7) 0.0925(3) 0.5583(4) 0.032(2) Uani 1 1 d .
C37 C 0.0698(7) -0.1523(3) 0.7853(4) 0.028(2) Uani 1 1 d .
C38 C 0.1342(7) -0.1972(4) 0.7670(3) 0.032(2) Uani 1 1 d .
C39 C 0.0917(8) -0.2488(3) 0.7586(4) 0.036(2) Uani 1 1 d .
C40 C -0.0217(9) -0.2571(4) 0.7673(4) 0.046(3) Uani 1 1 d .
C41 C -0.0916(8) -0.2151(4) 0.7855(4) 0.050(3) Uani 1 1 d .
C42 C -0.0472(8) -0.1633(4) 0.7923(4) 0.039(2) Uani 1 1 d .
C43 C -0.0467(7) -0.1425(3) 1.0256(4) 0.027(2) Uani 1 1 d .
C44 C -0.1398(8) -0.1435(4) 0.9789(4) 0.034(2) Uani 1 1 d .
C45 C -0.2072(8) -0.1897(4) 0.9684(4) 0.037(2) Uani 1 1 d .
C46 C -0.1869(8) -0.2359(4) 1.0063(5) 0.044(2) Uani 1 1 d .
C47 C -0.0949(8) -0.2371(3) 1.0520(4) 0.038(2) Uani 1 1 d .
C48 C -0.0276(7) -0.1920(3) 1.0607(4) 0.030(2) Uani 1 1 d .
C49 C 0.2604(7) -0.0468(3) 1.2994(4) 0.030(2) Uani 1 1 d .
C50 C 0.1826(6) -0.0296(3) 1.3455(3) 0.0272(18) Uani 1 1 d .
C51 C 0.1893(8) -0.0478(3) 1.4127(4) 0.036(2) Uani 1 1 d .
C52 C 0.2765(7) -0.0826(3) 1.4315(4) 0.033(2) Uani 1 1 d .
C53 C 0.3547(7) -0.0994(3) 1.3885(4) 0.033(2) Uani 1 1 d .
C54 C 0.3475(7) -0.0832(3) 1.3208(4) 0.032(2) Uani 1 1 d .
C55 C 0.5571(7) 0.1372(3) 1.0842(4) 0.030(2) Uani 1 1 d .
C56 C 0.5346(7) 0.1771(3) 1.1333(4) 0.030(2) Uani 1 1 d .
C57 C 0.6049(8) 0.2237(3) 1.1374(4) 0.037(2) Uani 1 1 d .
C58 C 0.6942(7) 0.2319(3) 1.0937(4) 0.032(2) Uani 1 1 d .
C59 C 0.7137(7) 0.1933(4) 1.0471(4) 0.032(2) Uani 1 1 d .
C60 C 0.6485(6) 0.1465(3) 1.0422(3) 0.0243(19) Uani 1 1 d .
C61 C 0.4533(8) 0.2066(3) 0.8582(3) 0.030(2) Uani 1 1 d .
C62 C 0.5756(7) 0.2112(3) 0.8674(3) 0.030(2) Uani 1 1 d .
C63 C 0.6294(8) 0.2607(4) 0.8715(4) 0.037(2) Uani 1 1 d .
C64 C 0.5677(8) 0.3074(4) 0.8644(4) 0.041(2) Uani 1 1 d .
C65 C 0.4448(9) 0.3055(4) 0.8550(4) 0.046(3) Uani 1 1 d .
C66 C 0.3894(8) 0.2543(4) 0.8541(4) 0.036(2) Uani 1 1 d .
F1 F 0.4068(4) 0.03110(19) 0.55056(18) 0.0462(12) Uani 1 1 d .
F2 F 0.3699(4) 0.05450(18) 0.4186(2) 0.0517(14) Uani 1 1 d .
F3 F 0.1692(4) 0.10395(19) 0.3779(2) 0.0527(14) Uani 1 1 d .
F4 F -0.0020(4) 0.12663(19) 0.4720(2) 0.0513(14) Uani 1 1 d .
F5 F 0.0385(4) 0.10594(17) 0.6036(2) 0.0407(12) Uani 1 1 d .
F6 F 0.2509(4) -0.18919(17) 0.7561(2) 0.0408(12) Uani 1 1 d .
F7 F 0.1607(4) -0.29100(19) 0.7445(2) 0.0512(13) Uani 1 1 d .
F8 F -0.0676(5) -0.3076(2) 0.7613(2) 0.0673(16) Uani 1 1 d .
F9 F -0.2089(5) -0.2227(2) 0.7945(3) 0.0727(17) Uani 1 1 d .
F10 F -0.1213(4) -0.12208(19) 0.8078(2) 0.0492(14) Uani 1 1 d .
F11 F -0.1673(4) -0.09843(18) 0.94464(19) 0.0360(11) Uani 1 1 d .
F12 F -0.2947(4) -0.18935(19) 0.9234(2) 0.0492(13) Uani 1 1 d .
F13 F -0.2522(4) -0.28101(19) 0.9974(2) 0.0596(15) Uani 1 1 d .
F14 F -0.0746(4) -0.28182(18) 1.0890(2) 0.0513(13) Uani 1 1 d .
F15 F 0.0613(4) -0.19581(17) 1.10602(19) 0.0397(12) Uani 1 1 d .
F16 F 0.0967(4) 0.00403(17) 1.32729(19) 0.0398(12) Uani 1 1 d .
F17 F 0.1068(4) -0.02962(19) 1.45816(17) 0.0401(11) Uani 1 1 d .
F18 F 0.2792(4) -0.09971(19) 1.4975(2) 0.0520(14) Uani 1 1 d .
F19 F 0.4378(4) -0.1344(2) 1.4074(2) 0.0494(14) Uani 1 1 d .
F20 F 0.4282(4) -0.10212(19) 1.2753(2) 0.0442(13) Uani 1 1 d .
F21 F 0.4463(4) 0.17258(17) 1.17952(19) 0.0379(12) Uani 1 1 d .
F22 F 0.5802(4) 0.26138(18) 1.1869(2) 0.0448(12) Uani 1 1 d .
F23 F 0.7573(4) 0.27702(18) 1.0988(2) 0.0455(13) Uani 1 1 d .
F24 F 0.8049(4) 0.20084(17) 1.0016(2) 0.0397(12) Uani 1 1 d .
F25 F 0.6753(3) 0.10919(17) 0.99540(19) 0.0343(11) Uani 1 1 d .
F26 F 0.6397(4) 0.16604(18) 0.8709(2) 0.0419(12) Uani 1 1 d .
F27 F 0.7438(4) 0.26510(19) 0.8813(2) 0.0509(14) Uani 1 1 d .
F28 F 0.6171(4) 0.35644(19) 0.8667(2) 0.0600(15) Uani 1 1 d .
F29 F 0.3794(4) 0.3504(2) 0.8476(3) 0.0648(16) Uani 1 1 d .
F30 F 0.2734(4) 0.25278(18) 0.8435(2) 0.0442(13) Uani 1 1 d .

loop_
_atom_site_aniso_label
_atom_site_aniso_U_11
_atom_site_aniso_U_22
_atom_site_aniso_U_33
_atom_site_aniso_U_23
_atom_site_aniso_U_13
_atom_site_aniso_U_12
Au1 0.03241(18) 0.02715(16) 0.02151(15) 0.00066(18) -0.00239(12) 0.0000(2)
N1 0.017(4) 0.044(5) 0.023(4) -0.008(3) 0.006(3) 0.019(3)
N2 0.045(5) 0.013(4) 0.039(4) 0.003(3) -0.013(3) -0.002(3)
N3 0.034(4) 0.033(4) 0.030(4) 0.001(3) -0.016(3) 0.005(3)
N4 0.028(4) 0.032(4) 0.019(3) -0.001(3) -0.003(3) -0.007(3)
N5 0.035(4) 0.037(4) 0.016(3) -0.011(3) -0.009(3) -0.003(4)
N6 0.021(4) 0.038(4) 0.015(3) 0.001(3) -0.003(3) -0.008(3)
C1 0.018(5) 0.026(5) 0.033(5) -0.009(4) 0.001(4) 0.008(4)
C2 0.029(5) 0.021(5) 0.038(5) 0.009(4) -0.003(4) 0.008(4)
C3 0.027(5) 0.034(5) 0.019(4) 0.005(4) 0.001(4) 0.003(4)
C4 0.041(6) 0.025(5) 0.020(4) 0.000(4) -0.002(4) -0.008(4)
C5 0.046(6) 0.034(5) 0.021(5) 0.008(4) -0.013(4) -0.012(5)
C6 0.016(5) 0.042(5) 0.019(4) 0.003(4) 0.003(4) 0.007(4)
C7 0.024(5) 0.036(6) 0.024(4) 0.003(4) 0.006(4) 0.004(4)
C8 0.043(6) 0.030(5) 0.027(5) -0.011(4) -0.017(4) 0.014(4)
C9 0.020(5) 0.040(6) 0.028(5) -0.004(4) -0.002(4) 0.012(4)
C10 0.029(5) 0.025(5) 0.024(4) -0.005(4) 0.001(4) -0.002(4)
C11 0.022(5) 0.026(5) 0.017(4) 0.004(3) 0.008(4) 0.012(4)
C12 0.030(5) 0.036(5) 0.018(4) -0.005(4) -0.007(3) 0.023(5)
C13 0.025(4) 0.022(4) 0.030(4) -0.017(4) -0.016(3) 0.007(4)
C14 0.023(5) 0.025(5) 0.025(4) 0.005(4) -0.006(4) -0.001(4)
C15 0.022(5) 0.031(5) 0.020(4) -0.001(4) 0.007(4) -0.004(4)
C16 0.029(5) 0.017(5) 0.034(5) -0.001(4) -0.014(4) 0.005(4)
C17 0.035(5) 0.023(5) 0.026(4) 0.005(4) 0.003(4) 0.010(4)
C18 0.035(6) 0.033(5) 0.022(4) 0.008(4) 0.006(4) -0.007(4)
C19 0.048(6) 0.024(5) 0.028(5) 0.000(4) -0.011(4) 0.012(4)
C20 0.031(5) 0.024(4) 0.020(4) -0.001(4) 0.003(4) 0.007(4)
C21 0.034(6) 0.037(5) 0.017(4) 0.001(4) 0.007(4) 0.000(4)
C22 0.035(5) 0.033(5) 0.018(4) 0.000(4) 0.003(4) 0.002(5)
C23 0.027(5) 0.031(5) 0.032(5) -0.003(4) -0.014(4) 0.002(4)
C24 0.022(5) 0.034(5) 0.016(4) -0.002(4) -0.004(4) 0.005(4)
C25 0.024(5) 0.030(5) 0.028(5) -0.009(4) -0.010(4) 0.003(4)
C26 0.026(5) 0.036(5) 0.023(5) -0.002(4) 0.000(4) -0.001(4)
C27 0.034(5) 0.023(5) 0.022(4) 0.004(3) 0.000(4) 0.001(4)
C28 0.044(6) 0.011(4) 0.034(5) 0.001(4) 0.010(4) 0.005(4)
C29 0.020(5) 0.036(5) 0.027(5) -0.001(4) 0.006(4) -0.001(4)
C30 0.030(5) 0.026(5) 0.025(5) -0.002(4) 0.003(4) 0.007(4)
C31 0.039(6) 0.046(6) 0.031(5) -0.002(4) 0.000(5) -0.007(5)
C32 0.029(5) 0.014(5) 0.050(6) 0.000(4) -0.009(5) 0.001(4)
C33 0.091(8) 0.038(6) 0.010(5) -0.001(4) -0.006(5) -0.018(6)
C34 0.074(8) 0.018(5) 0.031(6) 0.006(4) -0.027(5) -0.013(5)
C35 0.052(7) 0.041(6) 0.032(5) 0.009(4) -0.003(5) -0.014(5)
C36 0.029(6) 0.034(5) 0.032(5) -0.004(4) 0.015(5) -0.003(4)
C37 0.019(5) 0.040(6) 0.025(4) -0.002(4) 0.003(4) -0.002(4)
C38 0.033(6) 0.052(7) 0.010(4) 0.002(4) -0.011(4) 0.000(5)
C39 0.050(7) 0.027(6) 0.030(5) -0.013(4) -0.003(5) 0.002(5)
C40 0.049(7) 0.040(7) 0.048(6) -0.019(5) 0.016(5) -0.007(5)
C41 0.036(7) 0.082(9) 0.034(5) -0.014(5) -0.003(5) -0.029(6)
C42 0.046(7) 0.035(6) 0.035(5) -0.017(4) 0.001(5) 0.001(5)
C43 0.031(5) 0.033(5) 0.017(4) 0.001(4) 0.000(4) 0.001(4)
C44 0.042(6) 0.039(6) 0.022(5) -0.003(4) 0.009(4) 0.003(5)
C45 0.036(6) 0.044(6) 0.032(5) -0.009(5) 0.000(5) -0.009(5)
C46 0.047(7) 0.026(6) 0.060(6) -0.009(5) 0.005(6) -0.003(5)
C47 0.053(7) 0.017(5) 0.045(6) 0.000(4) -0.004(5) 0.009(5)
C48 0.027(5) 0.035(6) 0.028(5) 0.002(4) -0.004(4) 0.003(4)
C49 0.049(6) 0.018(5) 0.024(4) 0.003(3) -0.012(4) -0.002(4)
C50 0.032(5) 0.030(5) 0.019(4) 0.002(4) 0.014(4) 0.011(5)
C51 0.048(6) 0.027(5) 0.033(5) -0.012(4) -0.007(5) -0.016(4)
C52 0.027(5) 0.046(6) 0.024(5) 0.010(4) 0.000(4) -0.007(4)
C53 0.032(6) 0.040(6) 0.026(5) 0.004(4) 0.003(4) 0.003(4)
C54 0.038(6) 0.031(5) 0.028(5) -0.006(4) -0.002(4) -0.003(4)
C55 0.031(5) 0.036(5) 0.023(5) -0.005(4) -0.019(4) 0.007(4)
C56 0.024(5) 0.043(6) 0.022(4) 0.006(4) -0.013(4) 0.003(4)
C57 0.046(6) 0.029(6) 0.035(5) -0.014(4) -0.019(5) 0.006(5)
C58 0.029(5) 0.042(6) 0.023(5) -0.008(4) 0.003(4) -0.014(4)
C59 0.018(5) 0.053(6) 0.025(5) 0.012(4) -0.001(4) 0.011(5)
C60 0.018(5) 0.035(5) 0.020(4) -0.004(4) 0.009(4) 0.007(4)
C61 0.045(6) 0.028(5) 0.018(4) 0.002(4) -0.008(4) 0.003(5)
C62 0.037(6) 0.029(5) 0.026(5) 0.008(4) -0.010(4) 0.001(5)
C63 0.044(7) 0.031(6) 0.035(5) 0.004(4) 0.003(5) -0.001(5)
C64 0.049(7) 0.040(6) 0.033(5) -0.015(4) -0.007(5) -0.016(5)
C65 0.074(8) 0.019(6) 0.046(6) -0.006(4) -0.005(5) 0.004(5)
C66 0.039(6) 0.042(6) 0.026(5) -0.004(4) -0.010(4) 0.000(5)
F1 0.057(3) 0.046(3) 0.035(2) 0.004(3) 0.000(2) 0.001(3)
F2 0.068(4) 0.063(3) 0.024(3) 0.001(2) 0.019(3) -0.013(3)
F3 0.067(4) 0.066(4) 0.025(3) 0.008(2) -0.012(3) -0.019(3)
F4 0.053(4) 0.059(4) 0.041(3) 0.015(3) -0.024(3) -0.002(3)
F5 0.040(3) 0.044(3) 0.038(3) 0.004(2) -0.005(2) 0.005(2)
F6 0.039(3) 0.037(3) 0.046(3) -0.008(2) -0.010(2) 0.004(2)
F7 0.066(4) 0.038(3) 0.050(3) -0.013(3) -0.008(3) 0.003(3)
F8 0.075(4) 0.048(4) 0.079(4) -0.026(3) 0.016(3) -0.024(3)
F9 0.060(4) 0.065(4) 0.094(4) -0.044(3) 0.019(3) -0.031(3)
F10 0.043(3) 0.052(3) 0.052(3) -0.022(3) -0.010(3) -0.005(3)
F11 0.037(3) 0.038(3) 0.033(2) 0.004(2) -0.005(2) 0.006(2)
F12 0.036(3) 0.063(4) 0.049(3) -0.020(3) -0.012(3) -0.006(3)
F13 0.066(4) 0.038(3) 0.075(4) -0.018(3) -0.004(3) -0.017(3)
F14 0.061(4) 0.024(3) 0.070(3) 0.010(3) 0.002(3) -0.001(3)
F15 0.045(3) 0.043(3) 0.031(3) 0.009(2) -0.003(2) 0.005(2)
F16 0.040(3) 0.043(3) 0.036(3) 0.000(2) -0.005(2) 0.011(2)
F17 0.044(3) 0.051(3) 0.025(2) -0.006(2) 0.006(2) -0.001(3)
F18 0.066(4) 0.054(3) 0.037(3) 0.015(2) -0.015(3) -0.002(3)
F19 0.049(3) 0.067(4) 0.033(3) 0.013(2) -0.003(2) 0.018(3)
F20 0.038(3) 0.059(3) 0.035(3) 0.005(2) 0.004(2) 0.016(3)
F21 0.030(3) 0.055(3) 0.029(2) -0.010(2) 0.002(2) -0.002(2)
F22 0.041(3) 0.047(3) 0.046(3) -0.013(2) -0.018(2) 0.004(3)
F23 0.043(3) 0.038(3) 0.056(3) 0.000(2) -0.003(3) -0.012(3)
F24 0.034(3) 0.039(3) 0.046(3) 0.003(2) -0.002(2) 0.000(2)
F25 0.034(3) 0.040(3) 0.029(2) -0.002(2) -0.004(2) 0.002(2)
F26 0.035(3) 0.044(3) 0.047(3) 0.010(2) -0.003(2) 0.005(3)
F27 0.033(3) 0.065(4) 0.055(3) 0.019(3) -0.012(3) -0.016(3)
F28 0.066(4) 0.040(3) 0.074(4) -0.011(3) 0.005(3) -0.021(3)
F29 0.064(4) 0.031(3) 0.100(4) -0.002(3) 0.001(3) 0.009(3)
F30 0.043(3) 0.046(3) 0.043(3) -0.002(2) 0.009(3) 0.011(3)

loop_
_atom_type_symbol
_atom_type_description
_atom_type_scat_dispersion_real
_atom_type_scat_dispersion_imag
_atom_type_scat_source
C C 0.0033 0.0016 'International Tables Vol C Tables 4.2.6.8 and 6.1.1.4'
H H 0.0000 0.0000 'International Tables Vol C Tables 4.2.6.8 and 6.1.1.4'
N N 0.0061 0.0033 'International Tables Vol C Tables 4.2.6.8 and 6.1.1.4'
F F 0.0171 0.0103 'International Tables Vol C Tables 4.2.6.8 and 6.1.1.4'
Au Au -2.0133 8.8022 'International Tables Vol C Tables 4.2.6.8 and 6.1.1.4'

loop_
_geom_angle_atom_site_label_1
_geom_angle_atom_site_label_2
_geom_angle_atom_site_label_3
_geom_angle
C12 Au1 C28 91.4(3)
C12 Au1 N2 90.7(3)
C28 Au1 N2 171.4(3)
C12 Au1 N1 170.8(2)
C28 Au1 N1 90.3(3)
N2 Au1 N1 88.9(2)
C1 N1 C4 106.1(6)
C1 N1 Au1 126.7(5)
C4 N1 Au1 126.2(5)
C9 N2 C6 107.9(6)
C9 N2 Au1 126.3(5)
C6 N2 Au1 125.6(5)
C14 N3 C11 107.7(6)
C19 N4 C16 105.7(6)
C21 N5 C24 108.1(6)
C21 N5 H1 126.0
C24 N5 H1 126.0
C26 N6 C29 105.3(6)
N1 C1 C30 125.7(7)
N1 C1 C2 109.1(6)
C30 C1 C2 125.1(7)
C3 C2 C1 108.1(7)
C3 C2 H2 125.9
C1 C2 H2 125.9
C2 C3 C4 106.8(6)
C2 C3 H3 126.6
C4 C3 H3 126.6
C5 C4 N1 125.6(7)
C5 C4 C3 124.5(7)
N1 C4 C3 109.9(7)
C4 C5 C6 126.0(7)
C4 C5 C31 117.0(7)
C6 C5 C31 116.9(7)
C5 C6 N2 126.5(7)
C5 C6 C7 124.7(7)
N2 C6 C7 108.7(7)
C8 C7 C6 107.8(7)
C8 C7 H4 126.1
C6 C7 H4 126.1
C7 C8 C9 107.9(7)
C7 C8 H5 126.1
C9 C8 H5 126.1
C10 C9 N2 126.4(7)
C10 C9 C8 125.8(8)
N2 C9 C8 107.7(7)
C11 C10 C9 122.0(7)
C11 C10 C37 119.9(7)
C9 C10 C37 117.7(7)
C10 C11 N3 118.0(7)
C10 C11 C12 130.8(6)
N3 C11 C12 110.9(6)
C13 C12 C11 103.5(7)
C13 C12 Au1 134.2(6)
C11 C12 Au1 121.9(4)
C12 C13 C14 110.3(7)
C12 C13 H6 124.9
C14 C13 H6 124.9
N3 C14 C15 122.5(7)
N3 C14 C13 107.6(6)
C15 C14 C13 129.9(7)
C14 C15 C16 127.5(7)
C14 C15 C43 113.8(6)
C16 C15 C43 118.1(6)
N4 C16 C15 126.7(7)
N4 C16 C17 109.5(6)
C15 C16 C17 123.4(7)
C18 C17 C16 106.9(7)
C18 C17 H7 126.6
C16 C17 H7 126.6
C17 C18 C19 105.5(6)
C17 C18 H8 127.2
C19 C18 H8 127.2
N4 C19 C20 123.4(7)
N4 C19 C18 112.1(7)
C20 C19 C18 124.3(7)
C21 C20 C19 125.1(6)
C21 C20 C49 119.5(7)
C19 C20 C49 115.2(6)
N5 C21 C20 123.2(7)
N5 C21 C22 109.9(7)
C20 C21 C22 126.1(7)
C23 C22 C21 106.3(6)
C23 C22 H9 126.9
C21 C22 H9 126.9
C22 C23 C24 109.9(7)
C22 C23 H10 125.1
C24 C23 H10 125.1
N5 C24 C25 127.1(7)
N5 C24 C23 105.9(6)
C25 C24 C23 126.9(7)
C24 C25 C26 126.8(7)
C24 C25 C55 119.1(6)
C26 C25 C55 113.9(7)
N6 C26 C25 117.8(7)
N6 C26 C27 111.1(6)
C25 C26 C27 131.0(7)
C28 C27 C26 107.2(6)
C28 C27 H11 126.4
C26 C27 H11 126.4
C27 C28 C29 103.7(7)
C27 C28 Au1 132.0(6)
C29 C28 Au1 124.1(5)
N6 C29 C30 119.1(7)
N6 C29 C28 112.6(6)
C30 C29 C28 128.0(7)
C29 C30 C1 123.7(7)
C29 C30 C61 120.0(7)
C1 C30 C61 116.2(7)
C32 C31 C36 115.4(7)
C32 C31 C5 123.4(8)
C36 C31 C5 121.2(7)
C31 C32 F1 119.9(7)
C31 C32 C33 124.9(8)
F1 C32 C33 115.2(8)
F2 C33 C34 122.6(7)
F2 C33 C32 121.9(9)
C34 C33 C32 115.5(8)
F3 C34 C35 121.6(9)
F3 C34 C33 116.7(8)
C35 C34 C33 121.7(8)
F4 C35 C36 120.2(8)
F4 C35 C34 120.2(8)
C36 C35 C34 119.5(9)
F5 C36 C35 118.9(8)
F5 C36 C31 118.1(7)
C35 C36 C31 123.0(8)
C42 C37 C38 113.1(8)
C42 C37 C10 123.8(7)
C38 C37 C10 123.2(7)
C39 C38 F6 117.5(8)
C39 C38 C37 125.8(8)
F6 C38 C37 116.7(8)
C40 C39 F7 119.1(8)
C40 C39 C38 118.4(8)
F7 C39 C38 122.4(8)
C39 C40 F8 120.7(8)
C39 C40 C41 119.7(9)
F8 C40 C41 119.5(9)
C40 C41 F9 120.8(9)
C40 C41 C42 120.9(9)
F9 C41 C42 118.3(9)
F10 C42 C37 119.0(8)
F10 C42 C41 118.9(8)
C37 C42 C41 122.1(8)
C44 C43 C48 114.7(8)
C44 C43 C15 122.3(7)
C48 C43 C15 122.7(7)
F11 C44 C45 118.4(8)
F11 C44 C43 119.5(8)
C45 C44 C43 122.2(8)
F12 C45 C46 119.3(8)
F12 C45 C44 120.6(8)
C46 C45 C44 120.1(9)
F13 C46 C45 121.1(9)
F13 C46 C47 119.2(8)
C45 C46 C47 119.7(9)
F14 C47 C48 120.3(8)
F14 C47 C46 120.0(8)
C48 C47 C46 119.6(8)
F15 C48 C47 116.8(8)
F15 C48 C43 119.6(7)
C47 C48 C43 123.6(8)
C50 C49 C54 118.0(7)
C50 C49 C20 123.4(7)
C54 C49 C20 118.6(7)
F16 C50 C49 120.3(6)
F16 C50 C51 119.3(6)
C49 C50 C51 120.4(8)
C52 C51 F17 122.1(7)
C52 C51 C50 119.5(8)
F17 C51 C50 118.4(7)
C53 C52 C51 122.0(8)
C53 C52 F18 120.4(8)
C51 C52 F18 117.6(7)
C52 C53 F19 121.1(7)
C52 C53 C54 119.5(8)
F19 C53 C54 119.3(7)
F20 C54 C53 119.3(7)
F20 C54 C49 120.0(7)
C53 C54 C49 120.6(7)
C60 C55 C56 116.6(8)
C60 C55 C25 122.2(7)
C56 C55 C25 120.7(7)
F21 C56 C55 122.8(7)
F21 C56 C57 117.0(7)
C55 C56 C57 120.2(8)
C58 C57 F22 120.5(8)
C58 C57 C56 121.4(8)
F22 C57 C56 118.1(8)
F23 C58 C59 123.5(8)
F23 C58 C57 119.3(7)
C59 C58 C57 117.2(8)
C58 C59 C60 123.3(7)
C58 C59 F24 118.3(8)
C60 C59 F24 118.4(7)
F25 C60 C55 119.0(7)
F25 C60 C59 119.7(7)
C55 C60 C59 121.2(7)
C66 C61 C62 117.5(8)
C66 C61 C30 119.7(8)
C62 C61 C30 122.8(7)
F26 C62 C63 119.4(8)
F26 C62 C61 118.9(7)
C63 C62 C61 121.6(8)
F27 C63 C64 117.4(8)
F27 C63 C62 121.6(8)
C64 C63 C62 120.9(9)
F28 C64 C63 122.8(9)
F28 C64 C65 117.0(9)
C63 C64 C65 120.2(9)
F29 C65 C66 118.8(9)
F29 C65 C64 122.7(8)
C66 C65 C64 118.5(9)
F30 C66 C61 120.4(8)
F30 C66 C65 118.1(8)
C61 C66 C65 121.2(9)

loop_
_geom_bond_atom_site_label_1
_geom_bond_atom_site_label_2
_geom_bond_distance
Au1 C12 1.976(8)
Au1 C28 2.012(8)
Au1 N2 2.081(6)
Au1 N1 2.085(6)
N1 C1 1.370(9)
N1 C4 1.390(8)
N2 C9 1.384(9)
N2 C6 1.388(8)
N3 C14 1.365(8)
N3 C11 1.398(8)
N4 C19 1.354(8)
N4 C16 1.371(9)
N5 C21 1.336(8)
N5 C24 1.396(9)
N5 H1 0.8800
N6 C26 1.346(8)
N6 C29 1.377(8)
C1 C30 1.406(10)
C1 C2 1.459(9)
C2 C3 1.335(9)
C2 H2 0.9500
C3 C4 1.446(9)
C3 H3 0.9500
C4 C5 1.379(9)
C5 C6 1.387(10)
C5 C31 1.479(9)
C6 C7 1.435(9)
C7 C8 1.357(9)
C7 H4 0.9500
C8 C9 1.456(9)
C8 H5 0.9500
C9 C10 1.378(9)
C10 C11 1.363(9)
C10 C37 1.463(10)
C11 C12 1.491(10)
C12 C13 1.365(8)
C13 C14 1.495(10)
C13 H6 0.9500
C14 C15 1.371(8)
C15 C16 1.379(9)
C15 C43 1.492(10)
C16 C17 1.525(9)
C17 C18 1.327(9)
C17 H7 0.9500
C18 C19 1.502(10)
C18 H8 0.9500
C19 C20 1.439(10)
C20 C21 1.392(10)
C20 C49 1.541(9)
C21 C22 1.423(10)
C22 C23 1.328(9)
C22 H9 0.9500
C23 C24 1.425(9)
C23 H10 0.9500
C24 C25 1.410(9)
C25 C26 1.419(9)
C25 C55 1.493(10)
C26 C27 1.459(9)
C27 C28 1.387(9)
C27 H11 0.9500
C28 C29 1.454(10)
C29 C30 1.398(9)
C30 C61 1.502(10)
C31 C32 1.375(10)
C31 C36 1.397(10)
C32 F1 1.379(8)
C32 C33 1.402(10)
C33 F2 1.308(9)
C33 C34 1.399(12)
C34 F3 1.347(8)
C34 C35 1.375(11)
C35 F4 1.338(9)
C35 C36 1.355(10)
C36 F5 1.322(7)
C37 C42 1.372(10)
C37 C38 1.375(10)
C38 C39 1.365(10)
C38 F6 1.366(8)
C39 C40 1.324(11)
C39 F7 1.331(9)
C40 F8 1.349(9)
C40 C41 1.353(12)
C41 F9 1.366(9)
C41 C42 1.375(11)
C42 F10 1.355(9)
C43 C44 1.401(10)
C43 C48 1.413(10)
C44 F11 1.332(9)
C44 C45 1.385(10)
C45 F12 1.331(9)
C45 C46 1.375(11)
C46 F13 1.346(9)
C46 C47 1.379(11)
C47 F14 1.336(8)
C47 C48 1.357(10)
C48 F15 1.350(8)
C49 C50 1.340(9)
C49 C54 1.400(10)
C50 F16 1.330(8)
C50 C51 1.394(9)
C51 C52 1.362(10)
C51 F17 1.374(8)
C52 C53 1.299(9)
C52 F18 1.362(8)
C53 F19 1.332(8)
C53 C54 1.389(9)
C54 F20 1.368(8)
C55 C60 1.352(9)
C55 C56 1.398(9)
C56 F21 1.365(8)
C56 C57 1.400(10)
C57 C58 1.351(10)
C57 F22 1.372(8)
C58 F23 1.325(8)
C58 C59 1.336(10)
C59 C60 1.373(10)
C59 F24 1.388(8)
C60 F25 1.333(7)
C61 C66 1.383(10)
C61 C62 1.413(10)
C62 F26 1.330(8)
C62 C63 1.365(10)
C63 F27 1.324(9)
C63 C64 1.351(11)
C64 F28 1.330(9)
C64 C65 1.417(12)
C65 F29 1.338(9)
C65 C66 1.407(11)
C66 F30 1.342(9)

loop_
_geom_torsion_atom_site_label_1
_geom_torsion_atom_site_label_2
_geom_torsion_atom_site_label_3
_geom_torsion_atom_site_label_4
_geom_torsion
C12 Au1 N1 C1 87.7(18)
C28 Au1 N1 C1 -13.3(6)
N2 Au1 N1 C1 175.3(6)
C12 Au1 N1 C4 -79.3(18)
C28 Au1 N1 C4 179.7(6)
N2 Au1 N1 C4 8.2(6)
C12 Au1 N2 C9 -14.4(6)
C28 Au1 N2 C9 90.2(19)
N1 Au1 N2 C9 174.8(6)
C12 Au1 N2 C6 172.3(6)
C28 Au1 N2 C6 -83.1(19)
N1 Au1 N2 C6 1.5(6)
C4 N1 C1 C30 -178.4(7)
Au1 N1 C1 C30 12.5(10)
C4 N1 C1 C2 -1.2(8)
Au1 N1 C1 C2 -170.4(4)
N1 C1 C2 C3 0.1(8)
C30 C1 C2 C3 177.3(7)
C1 C2 C3 C4 1.0(8)
C1 N1 C4 C5 178.9(7)
Au1 N1 C4 C5 -11.9(11)
C1 N1 C4 C3 1.9(8)
Au1 N1 C4 C3 171.1(4)
C2 C3 C4 C5 -178.9(8)
C2 C3 C4 N1 -1.8(9)
N1 C4 C5 C6 3.4(14)
C3 C4 C5 C6 179.9(8)
N1 C4 C5 C31 -178.7(7)
C3 C4 C5 C31 -2.1(12)
C4 C5 C6 N2 8.2(14)
C31 C5 C6 N2 -169.8(7)
C4 C5 C6 C7 -175.7(8)
C31 C5 C6 C7 6.3(12)
C9 N2 C6 C5 176.4(8)
Au1 N2 C6 C5 -9.3(11)
C9 N2 C6 C7 -0.2(8)
Au1 N2 C6 C7 174.1(4)
C5 C6 C7 C8 -177.7(8)
N2 C6 C7 C8 -1.0(8)
C6 C7 C8 C9 1.7(8)
C6 N2 C9 C10 -176.3(7)
Au1 N2 C9 C10 9.5(11)
C6 N2 C9 C8 1.3(8)
Au1 N2 C9 C8 -173.0(5)
C7 C8 C9 C10 175.7(7)
C7 C8 C9 N2 -1.9(9)
N2 C9 C10 C11 3.7(12)
C8 C9 C10 C11 -173.4(7)
N2 C9 C10 C37 176.8(7)
C8 C9 C10 C37 -0.3(11)
C9 C10 C11 N3 165.6(7)
C37 C10 C11 N3 -7.4(10)
C9 C10 C11 C12 -7.5(12)
C37 C10 C11 C12 179.5(7)
C14 N3 C11 C10 -172.1(6)
C14 N3 C11 C12 2.3(8)
C10 C11 C12 C13 170.6(7)
N3 C11 C12 C13 -2.9(7)
C10 C11 C12 Au1 -2.8(11)
N3 C11 C12 Au1 -176.3(4)
C28 Au1 C12 C13 28.0(7)
N2 Au1 C12 C13 -160.3(7)
N1 Au1 C12 C13 -72.9(19)
C28 Au1 C12 C11 -161.0(5)
N2 Au1 C12 C11 10.7(5)
N1 Au1 C12 C11 98.1(18)
C11 C12 C13 C14 2.4(7)
Au1 C12 C13 C14 174.5(5)
C11 N3 C14 C15 178.1(7)
C11 N3 C14 C13 -0.8(8)
C12 C13 C14 N3 -1.2(8)
C12 C13 C14 C15 -179.9(7)
N3 C14 C15 C16 159.2(7)
C13 C14 C15 C16 -22.3(13)
N3 C14 C15 C43 -11.6(10)
C13 C14 C15 C43 166.9(7)
C19 N4 C16 C15 -167.4(7)
C19 N4 C16 C17 5.7(8)
C14 C15 C16 N4 -11.5(13)
C43 C15 C16 N4 159.0(7)
C14 C15 C16 C17 176.4(7)
C43 C15 C16 C17 -13.2(11)
N4 C16 C17 C18 -4.7(8)
C15 C16 C17 C18 168.7(7)
C16 C17 C18 C19 1.6(8)
C16 N4 C19 C20 169.5(7)
C16 N4 C19 C18 -4.9(8)
C17 C18 C19 N4 2.0(9)
C17 C18 C19 C20 -172.4(7)
N4 C19 C20 C21 8.7(12)
C18 C19 C20 C21 -177.6(7)
N4 C19 C20 C49 -166.9(7)
C18 C19 C20 C49 6.8(11)
C24 N5 C21 C20 168.7(7)
C24 N5 C21 C22 -1.8(8)
C19 C20 C21 N5 7.7(12)
C49 C20 C21 N5 -176.9(7)
C19 C20 C21 C22 176.6(7)
C49 C20 C21 C22 -8.0(12)
N5 C21 C22 C23 1.2(9)
C20 C21 C22 C23 -168.9(7)
C21 C22 C23 C24 -0.2(9)
C21 N5 C24 C25 -173.3(7)
C21 N5 C24 C23 1.7(8)
C22 C23 C24 N5 -0.9(9)
C22 C23 C24 C25 174.0(7)
N5 C24 C25 C26 -11.7(12)
C23 C24 C25 C26 174.4(7)
N5 C24 C25 C55 163.7(7)
C23 C24 C25 C55 -10.2(12)
C29 N6 C26 C25 179.9(6)
C29 N6 C26 C27 0.8(8)
C24 C25 C26 N6 161.8(7)
C55 C25 C26 N6 -13.8(10)
C24 C25 C26 C27 -19.3(13)
C55 C25 C26 C27 165.0(7)
N6 C26 C27 C28 -2.1(8)
C25 C26 C27 C28 179.0(8)
C26 C27 C28 C29 2.3(8)
C26 C27 C28 Au1 177.9(5)
C12 Au1 C28 C27 23.3(8)
N2 Au1 C28 C27 -81(2)
N1 Au1 C28 C27 -165.8(7)
C12 Au1 C28 C29 -161.9(6)
N2 Au1 C28 C29 93.5(18)
N1 Au1 C28 C29 9.1(6)
C26 N6 C29 C30 -173.6(7)
C26 N6 C29 C28 0.7(8)
C27 C28 C29 N6 -2.0(8)
Au1 C28 C29 N6 -178.0(5)
C27 C28 C29 C30 171.7(7)
Au1 C28 C29 C30 -4.4(11)
N6 C29 C30 C1 172.1(7)
C28 C29 C30 C1 -1.2(13)
N6 C29 C30 C61 -3.2(11)
C28 C29 C30 C61 -176.5(7)
N1 C1 C30 C29 -3.2(12)
C2 C1 C30 C29 -179.9(7)
N1 C1 C30 C61 172.3(7)
C2 C1 C30 C61 -4.4(11)
C4 C5 C31 C32 93.7(10)
C6 C5 C31 C32 -88.2(10)
C4 C5 C31 C36 -86.2(10)
C6 C5 C31 C36 91.9(10)
C36 C31 C32 F1 -179.7(7)
C5 C31 C32 F1 0.4(12)
C36 C31 C32 C33 0.3(12)
C5 C31 C32 C33 -179.7(8)
C31 C32 C33 F2 -177.5(7)
F1 C32 C33 F2 2.4(11)
C31 C32 C33 C34 -1.2(12)
F1 C32 C33 C34 178.7(7)
F2 C33 C34 F3 -3.3(12)
C32 C33 C34 F3 -179.5(6)
F2 C33 C34 C35 177.9(7)
C32 C33 C34 C35 1.6(12)
F3 C34 C35 F4 3.1(12)
C33 C34 C35 F4 -178.2(7)
F3 C34 C35 C36 -179.9(7)
C33 C34 C35 C36 -1.1(13)
F4 C35 C36 F5 -4.7(12)
C34 C35 C36 F5 178.2(7)
F4 C35 C36 C31 177.1(7)
C34 C35 C36 C31 0.0(13)
C32 C31 C36 F5 -177.8(6)
C5 C31 C36 F5 2.2(12)
C32 C31 C36 C35 0.4(12)
C5 C31 C36 C35 -179.6(8)
C11 C10 C37 C42 70.5(11)
C9 C10 C37 C42 -102.7(9)
C11 C10 C37 C38 -107.7(8)
C9 C10 C37 C38 79.1(10)
C42 C37 C38 C39 -2.4(11)
C10 C37 C38 C39 176.0(7)
C42 C37 C38 F6 177.3(6)
C10 C37 C38 F6 -4.3(10)
F6 C38 C39 C40 -178.3(7)
C37 C38 C39 C40 1.3(13)
F6 C38 C39 F7 4.2(11)
C37 C38 C39 F7 -176.2(7)
F7 C39 C40 F8 -0.6(13)
C38 C39 C40 F8 -178.2(7)
F7 C39 C40 C41 176.2(8)
C38 C39 C40 C41 -1.4(13)
C39 C40 C41 F9 179.9(8)
F8 C40 C41 F9 -3.3(13)
C39 C40 C41 C42 2.8(14)
F8 C40 C41 C42 179.6(8)
C38 C37 C42 F10 -177.7(6)
C10 C37 C42 F10 3.9(12)
C38 C37 C42 C41 3.6(12)
C10 C37 C42 C41 -174.8(7)
C40 C41 C42 F10 177.3(7)
F9 C41 C42 F10 0.1(12)
C40 C41 C42 C37 -4.0(14)
F9 C41 C42 C37 178.8(7)
C14 C15 C43 C44 -53.2(10)
C16 C15 C43 C44 135.1(7)
C14 C15 C43 C48 121.0(8)
C16 C15 C43 C48 -50.7(10)
C48 C43 C44 F11 178.0(6)
C15 C43 C44 F11 -7.4(10)
C48 C43 C44 C45 -0.1(10)
C15 C43 C44 C45 174.5(7)
F11 C44 C45 F12 2.3(11)
C43 C44 C45 F12 -179.6(6)
F11 C44 C45 C46 -175.4(7)
C43 C44 C45 C46 2.7(12)
F12 C45 C46 F13 1.5(12)
C44 C45 C46 F13 179.2(7)
F12 C45 C46 C47 178.6(7)
C44 C45 C46 C47 -3.6(12)
F13 C46 C47 F14 -2.8(12)
C45 C46 C47 F14 180.0(7)
F13 C46 C47 C48 179.2(7)
C45 C46 C47 C48 2.0(12)
F14 C47 C48 F15 2.2(11)
C46 C47 C48 F15 -179.8(7)
F14 C47 C48 C43 -177.3(6)
C46 C47 C48 C43 0.7(12)
C44 C43 C48 F15 178.9(6)
C15 C43 C48 F15 4.3(10)
C44 C43 C48 C47 -1.6(11)
C15 C43 C48 C47 -176.2(7)
C21 C20 C49 C50 116.1(9)
C19 C20 C49 C50 -68.1(10)
C21 C20 C49 C54 -64.2(10)
C19 C20 C49 C54 111.6(8)
C54 C49 C50 F16 -178.5(7)
C20 C49 C50 F16 1.1(12)
C54 C49 C50 C51 0.0(12)
C20 C49 C50 C51 179.7(7)
F16 C50 C51 C52 179.4(7)
C49 C50 C51 C52 0.8(12)
F16 C50 C51 F17 -0.7(11)
C49 C50 C51 F17 -179.2(7)
F17 C51 C52 C53 -179.6(7)
C50 C51 C52 C53 0.3(13)
F17 C51 C52 F18 0.7(11)
C50 C51 C52 F18 -179.4(6)
C51 C52 C53 F19 -178.5(7)
F18 C52 C53 F19 1.2(12)
C51 C52 C53 C54 -2.3(13)
F18 C52 C53 C54 177.4(7)
C52 C53 C54 F20 -178.2(7)
F19 C53 C54 F20 -2.0(11)
C52 C53 C54 C49 3.2(12)
F19 C53 C54 C49 179.5(7)
C50 C49 C54 F20 179.4(7)
C20 C49 C54 F20 -0.3(11)
C50 C49 C54 C53 -2.0(12)
C20 C49 C54 C53 178.3(7)
C24 C25 C55 C60 131.4(8)
C26 C25 C55 C60 -52.6(10)
C24 C25 C55 C56 -56.1(10)
C26 C25 C55 C56 120.0(8)
C60 C55 C56 F21 -179.0(6)
C25 C55 C56 F21 8.1(11)
C60 C55 C56 C57 0.0(11)
C25 C55 C56 C57 -172.9(7)
F21 C56 C57 C58 -179.7(7)
C55 C56 C57 C58 1.2(12)
F21 C56 C57 F22 -0.3(10)
C55 C56 C57 F22 -179.4(6)
F22 C57 C58 F23 -0.5(12)
C56 C57 C58 F23 178.9(7)
F22 C57 C58 C59 179.6(7)
C56 C57 C58 C59 -0.9(12)
F23 C58 C59 C60 179.6(7)
C57 C58 C59 C60 -0.5(12)
F23 C58 C59 F24 0.1(11)
C57 C58 C59 F24 180.0(7)
C56 C55 C60 F25 178.6(6)
C25 C55 C60 F25 -8.6(11)
C56 C55 C60 C59 -1.5(11)
C25 C55 C60 C59 171.4(7)
C58 C59 C60 F25 -178.3(7)
F24 C59 C60 F25 1.2(10)
C58 C59 C60 C55 1.8(12)
F24 C59 C60 C55 -178.7(6)
C29 C30 C61 C66 -112.5(8)
C1 C30 C61 C66 71.8(9)
C29 C30 C61 C62 69.6(10)
C1 C30 C61 C62 -106.1(8)
C66 C61 C62 F26 -179.4(6)
C30 C61 C62 F26 -1.5(10)
C66 C61 C62 C63 -0.5(11)
C30 C61 C62 C63 177.4(7)
F26 C62 C63 F27 -2.3(11)
C61 C62 C63 F27 178.7(6)
F26 C62 C63 C64 176.4(6)
C61 C62 C63 C64 -2.5(12)
F27 C63 C64 F28 0.2(12)
C62 C63 C64 F28 -178.6(7)
F27 C63 C64 C65 -178.9(7)
C62 C63 C64 C65 2.3(13)
F28 C64 C65 F29 1.0(12)
C63 C64 C65 F29 -179.9(7)
F28 C64 C65 C66 -178.4(7)
C63 C64 C65 C66 0.8(12)
C62 C61 C66 F30 178.1(6)
C30 C61 C66 F30 0.1(11)
C62 C61 C66 C65 3.6(11)
C30 C61 C66 C65 -174.3(7)
F29 C65 C66 F30 2.3(11)
C64 C65 C66 F30 -178.4(6)
F29 C65 C66 C61 176.8(6)
C64 C65 C66 C61 -3.8(12)
